data_4506527
loop_
_publ_author_name
'Rosokha, Sergiy V.'
'Vinakos, Michael K.'

_publ_section_title
;
 Hybrid Network Formation via Halogen Bonding of the Neutral
 Bromo-Substituted Organic Molecules with Anionic Metal--Bromide Complexes
;
_journal_issue 8
_journal_name_full 'Crystal Growth &amp; Design'
_journal_page_first 4149
_journal_paper_doi 10.1021/cg300654e
_journal_volume 12
_journal_year 2012
_chemical_formula_moiety 'C16 H36 N, 0.5(Br6 Pt2), C Br4'
_chemical_formula_sum 'C17 H36 Br7 N Pt'
_chemical_formula_weight 1008.93
_chemical_name_systematic
; 
 ? 
;
_space_group_IT_number 14
_symmetry_cell_setting monoclinic
_symmetry_space_group_name_Hall '-P 2ybc'
_symmetry_space_group_name_H-M 'P 1 21/c 1'
_atom_sites_solution_hydrogens geom
_atom_sites_solution_primary direct
_atom_sites_solution_secondary difmap
_audit_creation_method SHELXL-97
_cell_angle_alpha 90.00
_cell_angle_beta 101.447(5)
_cell_angle_gamma 90.00
_cell_formula_units_Z 4
_cell_length_a 10.389(2)
_cell_length_b 15.535(3)
_cell_length_c 17.856(4)
_cell_measurement_reflns_used 6095
_cell_measurement_temperature 173(2)
_cell_measurement_theta_max 26.43
_cell_measurement_theta_min 2.39
_cell_volume 2824.5(10)
_computing_cell_refinement 'SAINT V6.28 (BrukerAXS, 1997-2001)'
_computing_data_collection 'SMART V5.630 (BrukerAXS, 1997-2001)'
_computing_data_reduction 'SAINT & SADABS V2.06 (Sheldrick, 2000)'
_computing_molecular_graphics 'XP V5.06 (BrukerAXS, 1997-99)'
_computing_publication_material 'SHELXL-93, XCIF V5.05 (BrukerAXS, 1997-99)'
_computing_structure_refinement 'SHELXTL v. 6.12 (Sheldrick, 2001)'
_computing_structure_solution 'SHELXTL v. 6.12 (Sheldrick, 2001)'
_diffrn_ambient_temperature 173(2)
_diffrn_measured_fraction_theta_full 0.997
_diffrn_measured_fraction_theta_max 0.949
_diffrn_measurement_device 'Siemens SMART'
_diffrn_measurement_method
;
\w-scan, frame range 0.3 deg, hemisphere
;
_diffrn_radiation_monochromator graphite
_diffrn_radiation_source 'fine-focus sealed tube'
_diffrn_radiation_type MoK\a
_diffrn_radiation_wavelength 0.71073
_diffrn_reflns_av_R_equivalents 0.0667
_diffrn_reflns_av_sigmaI/netI 0.0649
_diffrn_reflns_limit_h_max 14
_diffrn_reflns_limit_h_min -14
_diffrn_reflns_limit_k_max 22
_diffrn_reflns_limit_k_min -22
_diffrn_reflns_limit_l_max 24
_diffrn_reflns_limit_l_min -25
_diffrn_reflns_number 33065
_diffrn_reflns_theta_full 29.00
_diffrn_reflns_theta_max 30.84
_diffrn_reflns_theta_min 1.75
_diffrn_standards_decay_% 0
_diffrn_standards_interval_count 0
_diffrn_standards_interval_time 0
_diffrn_standards_number none
_exptl_absorpt_coefficient_mu 14.876
_exptl_absorpt_correction_T_max 0.3178
_exptl_absorpt_correction_T_min 0.1549
_exptl_absorpt_correction_type multi-scan
_exptl_absorpt_process_details 'Semi-empirical (SADABS procedure)'
_exptl_crystal_colour yellow
_exptl_crystal_density_diffrn 2.373
_exptl_crystal_density_method 'not measured'
_exptl_crystal_description block
_exptl_crystal_F_000 1872
_exptl_crystal_size_max 0.20
_exptl_crystal_size_mid 0.10
_exptl_crystal_size_min 0.10
_refine_diff_density_max 1.779
_refine_diff_density_min -1.754
_refine_diff_density_rms 0.233
_refine_ls_extinction_method none
_refine_ls_goodness_of_fit_ref 1.043
_refine_ls_hydrogen_treatment constr
_refine_ls_matrix_type full
_refine_ls_number_parameters 239
_refine_ls_number_reflns 8408
_refine_ls_number_restraints 0
_refine_ls_restrained_S_all 1.043
_refine_ls_R_factor_all 0.0819
_refine_ls_R_factor_gt 0.0482
_refine_ls_shift/su_max 0.001
_refine_ls_shift/su_mean 0.000
_refine_ls_structure_factor_coef Fsqd
_refine_ls_weighting_details 'calc w=1/[\s^2^(Fo^2^)+(0.0680P)^2^+2.4135P] where P=(Fo^2^+2Fc^2^)/3'
_refine_ls_weighting_scheme calc
_refine_ls_wR_factor_gt 0.1221
_refine_ls_wR_factor_ref 0.1362
_reflns_number_gt 5788
_reflns_number_total 8408
_reflns_threshold_expression >2sigma(I)
_cod_data_source_file cg300654e_si_002.cif
_cod_data_source_block ros100
_cod_original_cell_volume 2824.4(11)
_cod_original_sg_symbol_H-M 'P 21/c'
_cod_database_code 4506527

loop_
_symmetry_equiv_pos_as_xyz
'x, y, z'
'-x, y+1/2, -z+1/2'
'-x, -y, -z'
'x, -y-1/2, z-1/2'

loop_
_atom_site_label
_atom_site_type_symbol
_atom_site_fract_x
_atom_site_fract_y
_atom_site_fract_z
_atom_site_U_iso_or_equiv
_atom_site_adp_type
_atom_site_occupancy
_atom_site_symmetry_multiplicity
_atom_site_calc_flag
_atom_site_refinement_flags
Pt1 Pt 0.63206(3) 0.463889(17) 0.075425(16) 0.03292(9) Uani 1 1 d .
Br1 Br 0.45723(8) 0.57289(5) 0.05910(5) 0.0466(2) Uani 1 1 d .
Br2 Br 0.71113(9) 0.50583(5) 0.20685(4) 0.0470(2) Uani 1 1 d .
Br3 Br 0.80530(7) 0.35845(5) 0.08162(5) 0.04094(18) Uani 1 1 d .
C1 C 0.2765(7) 0.3555(4) 0.2825(4) 0.0328(14) Uani 1 1 d .
Br4 Br 0.42257(7) 0.40604(4) 0.24459(5) 0.04271(19) Uani 1 1 d .
Br5 Br 0.30310(7) 0.23162(4) 0.29432(5) 0.03785(17) Uani 1 1 d .
Br6 Br 0.11388(7) 0.37877(4) 0.21191(5) 0.03843(17) Uani 1 1 d .
Br7 Br 0.26821(9) 0.40444(6) 0.38086(5) 0.0537(2) Uani 1 1 d .
N1 N 0.8231(5) 0.1867(3) 0.2968(3) 0.0284(11) Uani 1 1 d .
C2 C 0.6931(6) 0.1431(4) 0.2632(4) 0.0313(14) Uani 1 1 d .
H2A H 0.7120 0.0842 0.2470 0.038 Uiso 1 1 calc R
H2B H 0.6418 0.1374 0.3041 0.038 Uiso 1 1 calc R
C3 C 0.6090(7) 0.1880(4) 0.1963(4) 0.0337(15) Uani 1 1 d .
H3A H 0.6639 0.2052 0.1594 0.040 Uiso 1 1 calc R
H3B H 0.5711 0.2407 0.2142 0.040 Uiso 1 1 calc R
C4 C 0.4971(7) 0.1286(5) 0.1563(5) 0.0429(18) Uani 1 1 d .
H4A H 0.5352 0.0803 0.1318 0.052 Uiso 1 1 calc R
H4B H 0.4513 0.1042 0.1950 0.052 Uiso 1 1 calc R
C5 C 0.3992(8) 0.1756(7) 0.0966(5) 0.058(2) Uani 1 1 d .
H5A H 0.3493 0.2163 0.1217 0.087 Uiso 1 1 calc R
H5B H 0.3389 0.1340 0.0669 0.087 Uiso 1 1 calc R
H5C H 0.4457 0.2071 0.0625 0.087 Uiso 1 1 calc R
C6 C 0.9087(7) 0.1964(4) 0.2376(4) 0.0315(14) Uani 1 1 d .
H6A H 0.8679 0.2402 0.2000 0.038 Uiso 1 1 calc R
H6B H 0.9949 0.2193 0.2637 0.038 Uiso 1 1 calc R
C7 C 0.9326(7) 0.1170(4) 0.1946(4) 0.0345(15) Uani 1 1 d .
H7A H 0.8476 0.0912 0.1699 0.041 Uiso 1 1 calc R
H7B H 0.9813 0.0741 0.2304 0.041 Uiso 1 1 calc R
C8 C 1.0124(8) 0.1400(6) 0.1334(5) 0.0453(19) Uani 1 1 d .
H8A H 0.9626 0.1824 0.0976 0.054 Uiso 1 1 calc R
H8B H 1.0960 0.1672 0.1584 0.054 Uiso 1 1 calc R
C9 C 1.0413(9) 0.0635(6) 0.0897(5) 0.058(2) Uani 1 1 d .
H9A H 1.0888 0.0207 0.1250 0.086 Uiso 1 1 calc R
H9B H 1.0954 0.0808 0.0531 0.086 Uiso 1 1 calc R
H9C H 0.9588 0.0385 0.0621 0.086 Uiso 1 1 calc R
C10 C 0.8919(7) 0.1302(4) 0.3626(4) 0.0303(14) Uani 1 1 d .
H10A H 0.8288 0.1167 0.3958 0.036 Uiso 1 1 calc R
H10B H 0.9167 0.0752 0.3412 0.036 Uiso 1 1 calc R
C11 C 1.0134(7) 0.1696(5) 0.4111(4) 0.0384(16) Uani 1 1 d .
H11A H 0.9878 0.2193 0.4397 0.046 Uiso 1 1 calc R
H11B H 1.0719 0.1909 0.3777 0.046 Uiso 1 1 calc R
C12 C 1.0880(7) 0.1034(5) 0.4681(4) 0.0399(17) Uani 1 1 d .
H12A H 1.0285 0.0811 0.5005 0.048 Uiso 1 1 calc R
H12B H 1.1149 0.0543 0.4393 0.048 Uiso 1 1 calc R
C13 C 1.2092(8) 0.1424(6) 0.5188(5) 0.053(2) Uani 1 1 d .
H13A H 1.2628 0.1711 0.4869 0.079 Uiso 1 1 calc R
H13B H 1.2607 0.0967 0.5486 0.079 Uiso 1 1 calc R
H13C H 1.1820 0.1844 0.5536 0.079 Uiso 1 1 calc R
C14 C 0.7996(7) 0.2769(4) 0.3234(4) 0.0312(14) Uani 1 1 d .
H14A H 0.7545 0.3104 0.2786 0.037 Uiso 1 1 calc R
H14B H 0.8860 0.3044 0.3421 0.037 Uiso 1 1 calc R
C15 C 0.7196(7) 0.2839(4) 0.3856(4) 0.0331(15) Uani 1 1 d .
H15A H 0.7536 0.2430 0.4273 0.040 Uiso 1 1 calc R
H15B H 0.6267 0.2693 0.3645 0.040 Uiso 1 1 calc R
C16 C 0.7292(8) 0.3753(5) 0.4163(4) 0.0405(17) Uani 1 1 d .
H16A H 0.6965 0.4156 0.3738 0.049 Uiso 1 1 calc R
H16B H 0.8227 0.3892 0.4366 0.049 Uiso 1 1 calc R
C17 C 0.6512(8) 0.3893(6) 0.4796(5) 0.051(2) Uani 1 1 d .
H17A H 0.5580 0.3775 0.4595 0.076 Uiso 1 1 calc R
H17B H 0.6616 0.4491 0.4974 0.076 Uiso 1 1 calc R
H17C H 0.6839 0.3504 0.5223 0.076 Uiso 1 1 calc R

loop_
_atom_site_aniso_label
_atom_site_aniso_U_11
_atom_site_aniso_U_22
_atom_site_aniso_U_33
_atom_site_aniso_U_23
_atom_site_aniso_U_13
_atom_site_aniso_U_12
Pt1 0.03271(15) 0.03515(15) 0.03082(16) -0.00199(11) 0.00611(11) 0.00119(10)
Br1 0.0421(4) 0.0572(5) 0.0378(4) -0.0165(4) 0.0011(3) 0.0185(3)
Br2 0.0596(5) 0.0479(4) 0.0304(4) -0.0030(3) 0.0012(4) 0.0016(4)
Br3 0.0428(4) 0.0378(4) 0.0413(4) 0.0053(3) 0.0059(3) 0.0096(3)
C1 0.031(3) 0.032(3) 0.034(4) 0.001(3) 0.003(3) -0.003(3)
Br4 0.0374(4) 0.0300(3) 0.0619(5) 0.0034(3) 0.0128(4) -0.0030(3)
Br5 0.0372(4) 0.0287(3) 0.0487(5) 0.0081(3) 0.0112(3) 0.0041(3)
Br6 0.0366(4) 0.0310(3) 0.0442(4) 0.0048(3) -0.0003(3) 0.0001(3)
Br7 0.0622(5) 0.0581(5) 0.0390(5) -0.0115(4) 0.0058(4) 0.0090(4)
N1 0.035(3) 0.024(2) 0.028(3) -0.001(2) 0.009(2) -0.004(2)
C2 0.031(3) 0.030(3) 0.032(4) -0.002(3) 0.004(3) -0.006(3)
C3 0.032(3) 0.034(3) 0.036(4) 0.004(3) 0.006(3) 0.002(3)
C4 0.029(4) 0.050(4) 0.048(5) -0.002(4) 0.004(3) -0.002(3)
C5 0.042(5) 0.085(7) 0.043(5) -0.008(5) -0.001(4) 0.014(4)
C6 0.032(3) 0.029(3) 0.034(4) 0.000(3) 0.009(3) -0.008(3)
C7 0.040(4) 0.029(3) 0.035(4) -0.003(3) 0.008(3) 0.003(3)
C8 0.040(4) 0.063(5) 0.033(4) -0.012(4) 0.007(4) -0.008(4)
C9 0.064(6) 0.066(6) 0.044(5) -0.022(4) 0.015(5) 0.010(5)
C10 0.035(4) 0.025(3) 0.029(4) 0.003(3) 0.002(3) -0.004(3)
C11 0.036(4) 0.038(4) 0.038(4) 0.002(3) 0.003(3) -0.003(3)
C12 0.037(4) 0.042(4) 0.039(4) 0.000(3) 0.004(3) 0.011(3)
C13 0.044(5) 0.077(6) 0.035(5) -0.007(4) 0.003(4) 0.009(4)
C14 0.039(4) 0.020(3) 0.035(4) 0.000(3) 0.007(3) -0.002(3)
C15 0.039(4) 0.031(3) 0.029(4) -0.005(3) 0.008(3) -0.011(3)
C16 0.049(4) 0.039(4) 0.035(4) -0.006(3) 0.012(4) 0.001(3)
C17 0.051(5) 0.064(5) 0.040(5) -0.015(4) 0.016(4) 0.000(4)

loop_
_atom_type_symbol
_atom_type_description
_atom_type_scat_dispersion_real
_atom_type_scat_dispersion_imag
_atom_type_scat_source
C C 0.0033 0.0016 'International Tables Vol C Tables 4.2.6.8 and 6.1.1.4'
H H 0.0000 0.0000 'International Tables Vol C Tables 4.2.6.8 and 6.1.1.4'
N N 0.0061 0.0033 'International Tables Vol C Tables 4.2.6.8 and 6.1.1.4'
Br Br -0.2901 2.4595 'International Tables Vol C Tables 4.2.6.8 and 6.1.1.4'
Pt Pt -1.7033 8.3905 'International Tables Vol C Tables 4.2.6.8 and 6.1.1.4'

loop_
_geom_angle_atom_site_label_1
_geom_angle_atom_site_label_2
_geom_angle_atom_site_label_3
_geom_angle
_geom_angle_site_symmetry_3
Br2 Pt1 Br3 91.81(3) .
Br2 Pt1 Br1 91.73(3) .
Br3 Pt1 Br1 175.70(3) .
Br2 Pt1 Br1 177.01(3) 3_665
Br3 Pt1 Br1 91.16(3) 3_665
Br1 Pt1 Br1 85.29(3) 3_665
Pt1 Br1 Pt1 94.72(3) 3_665
Br6 C1 Br7 109.2(3) .
Br6 C1 Br4 109.8(3) .
Br7 C1 Br4 109.6(3) .
Br6 C1 Br5 110.0(3) .
Br7 C1 Br5 108.7(3) .
Br4 C1 Br5 109.4(3) .
C14 N1 C6 106.2(5) .
C14 N1 C2 110.5(5) .
C6 N1 C2 111.4(5) .
C14 N1 C10 111.8(5) .
C6 N1 C10 110.1(5) .
C2 N1 C10 106.9(5) .
C3 C2 N1 115.9(5) .
C3 C2 H2A 108.3 .
N1 C2 H2A 108.3 .
C3 C2 H2B 108.3 .
N1 C2 H2B 108.3 .
H2A C2 H2B 107.4 .
C2 C3 C4 110.9(6) .
C2 C3 H3A 109.5 .
C4 C3 H3A 109.5 .
C2 C3 H3B 109.5 .
C4 C3 H3B 109.5 .
H3A C3 H3B 108.0 .
C5 C4 C3 112.3(7) .
C5 C4 H4A 109.1 .
C3 C4 H4A 109.1 .
C5 C4 H4B 109.1 .
C3 C4 H4B 109.1 .
H4A C4 H4B 107.9 .
C4 C5 H5A 109.5 .
C4 C5 H5B 109.5 .
H5A C5 H5B 109.5 .
C4 C5 H5C 109.5 .
H5A C5 H5C 109.5 .
H5B C5 H5C 109.5 .
C7 C6 N1 117.1(5) .
C7 C6 H6A 108.0 .
N1 C6 H6A 108.0 .
C7 C6 H6B 108.0 .
N1 C6 H6B 108.0 .
H6A C6 H6B 107.3 .
C6 C7 C8 109.9(6) .
C6 C7 H7A 109.7 .
C8 C7 H7A 109.7 .
C6 C7 H7B 109.7 .
C8 C7 H7B 109.7 .
H7A C7 H7B 108.2 .
C9 C8 C7 112.4(7) .
C9 C8 H8A 109.1 .
C7 C8 H8A 109.1 .
C9 C8 H8B 109.1 .
C7 C8 H8B 109.1 .
H8A C8 H8B 107.9 .
C8 C9 H9A 109.5 .
C8 C9 H9B 109.5 .
H9A C9 H9B 109.5 .
C8 C9 H9C 109.5 .
H9A C9 H9C 109.5 .
H9B C9 H9C 109.5 .
C11 C10 N1 114.8(5) .
C11 C10 H10A 108.6 .
N1 C10 H10A 108.6 .
C11 C10 H10B 108.6 .
N1 C10 H10B 108.6 .
H10A C10 H10B 107.6 .
C10 C11 C12 111.2(6) .
C10 C11 H11A 109.4 .
C12 C11 H11A 109.4 .
C10 C11 H11B 109.4 .
C12 C11 H11B 109.4 .
H11A C11 H11B 108.0 .
C13 C12 C11 112.0(7) .
C13 C12 H12A 109.2 .
C11 C12 H12A 109.2 .
C13 C12 H12B 109.2 .
C11 C12 H12B 109.2 .
H12A C12 H12B 107.9 .
C12 C13 H13A 109.5 .
C12 C13 H13B 109.5 .
H13A C13 H13B 109.5 .
C12 C13 H13C 109.5 .
H13A C13 H13C 109.5 .
H13B C13 H13C 109.5 .
N1 C14 C15 116.2(5) .
N1 C14 H14A 108.2 .
C15 C14 H14A 108.2 .
N1 C14 H14B 108.2 .
C15 C14 H14B 108.2 .
H14A C14 H14B 107.4 .
C14 C15 C16 109.0(5) .
C14 C15 H15A 109.9 .
C16 C15 H15A 109.9 .
C14 C15 H15B 109.9 .
C16 C15 H15B 109.9 .
H15A C15 H15B 108.3 .
C15 C16 C17 113.2(6) .
C15 C16 H16A 108.9 .
C17 C16 H16A 108.9 .
C15 C16 H16B 108.9 .
C17 C16 H16B 108.9 .
H16A C16 H16B 107.8 .
C16 C17 H17A 109.5 .
C16 C17 H17B 109.5 .
H17A C17 H17B 109.5 .
C16 C17 H17C 109.5 .
H17A C17 H17C 109.5 .
H17B C17 H17C 109.5 .

loop_
_geom_bond_atom_site_label_1
_geom_bond_atom_site_label_2
_geom_bond_distance
_geom_bond_site_symmetry_2
Pt1 Br2 2.4168(9) .
Pt1 Br3 2.4198(8) .
Pt1 Br1 2.4578(9) .
Pt1 Br1 2.4641(9) 3_665
Br1 Pt1 2.4641(9) 3_665
C1 Br6 1.931(7) .
C1 Br7 1.931(7) .
C1 Br4 1.946(7) .
C1 Br5 1.949(7) .
N1 C14 1.514(8) .
N1 C6 1.517(8) .
N1 C2 1.524(8) .
N1 C10 1.525(8) .
C2 C3 1.504(9) .
C2 H2A 0.9900 .
C2 H2B 0.9900 .
C3 C4 1.543(10) .
C3 H3A 0.9900 .
C3 H3B 0.9900 .
C4 C5 1.507(11) .
C4 H4A 0.9900 .
C4 H4B 0.9900 .
C5 H5A 0.9800 .
C5 H5B 0.9800 .
C5 H5C 0.9800 .
C6 C7 1.501(9) .
C6 H6A 0.9900 .
C6 H6B 0.9900 .
C7 C8 1.538(10) .
C7 H7A 0.9900 .
C7 H7B 0.9900 .
C8 C9 1.485(11) .
C8 H8A 0.9900 .
C8 H8B 0.9900 .
C9 H9A 0.9800 .
C9 H9B 0.9800 .
C9 H9C 0.9800 .
C10 C11 1.512(10) .
C10 H10A 0.9900 .
C10 H10B 0.9900 .
C11 C12 1.542(10) .
C11 H11A 0.9900 .
C11 H11B 0.9900 .
C12 C13 1.523(11) .
C12 H12A 0.9900 .
C12 H12B 0.9900 .
C13 H13A 0.9800 .
C13 H13B 0.9800 .
C13 H13C 0.9800 .
C14 C15 1.517(9) .
C14 H14A 0.9900 .
C14 H14B 0.9900 .
C15 C16 1.519(9) .
C15 H15A 0.9900 .
C15 H15B 0.9900 .
C16 C17 1.531(10) .
C16 H16A 0.9900 .
C16 H16B 0.9900 .
C17 H17A 0.9800 .
C17 H17B 0.9800 .
C17 H17C 0.9800 .
